data_9000363
loop_
_publ_author_name
'Peacor, D. R.'

_publ_section_title
;
 High temperature, single-crystal X-Ray study of natrolite
 T = 25 C
;
_journal_name_full 'American Mineralogist'
_journal_page_first 676
_journal_page_last 680
_journal_volume 58
_journal_year 1973
_chemical_formula_sum 'Al2 H4 Na2 O12 Si3'
_chemical_name_mineral Natrolite
_space_group_IT_number 43
_symmetry_space_group_name_Hall 'F 2 -2d'
_symmetry_space_group_name_H-M 'F d d 2'
_cell_angle_alpha 90
_cell_angle_beta 90
_cell_angle_gamma 90
_cell_formula_units_Z 8
_cell_length_a 18.43
_cell_length_b 18.71
_cell_length_c 6.52
_cell_volume 2248.261
_database_code_amcsd 0000372
_diffrn_ambient_temperature 298.15
_exptl_crystal_density_diffrn 2.247
_cod_original_formula_sum 'Si3 Al2 Na2 O12 H4'
_cod_database_code 9000363

loop_
_symmetry_equiv_pos_as_xyz
x,y,z
x,1/2+y,1/2+z
1/2+x,y,1/2+z
1/2+x,1/2+y,z
1/4+x,1/4-y,1/4+z
1/4+x,3/4-y,3/4+z
3/4+x,1/4-y,3/4+z
3/4+x,3/4-y,1/4+z
1/4-x,1/4+y,1/4+z
1/4-x,3/4+y,3/4+z
3/4-x,1/4+y,3/4+z
3/4-x,3/4+y,1/4+z
-x,1/2-y,1/2+z
-x,-y,+z
1/2-x,1/2-y,+z
1/2-x,-y,1/2+z

loop_
_atom_site_aniso_label
_atom_site_aniso_U_11
_atom_site_aniso_U_22
_atom_site_aniso_U_33
_atom_site_aniso_U_12
_atom_site_aniso_U_13
_atom_site_aniso_U_23
Si1 0.00946 0.00798 0.00250 0.00087 0.00000 0.00000
Si2 0.00602 0.00638 0.00597 -0.00052 -0.00030 -0.00006
Al 0.00809 0.00461 0.00607 -0.00017 -0.00055 -0.00012
Na 0.01738 0.01614 0.01759 -0.00192 -0.00183 -0.00198
O1 0.02099 0.01348 0.00711 -0.00227 0.00061 0.00235
O2 0.00740 0.00887 0.00866 -0.00105 0.00000 -0.00019
O3 0.01342 0.01029 0.01557 0.00227 0.00061 -0.00599
O4 0.00981 0.01224 0.01671 0.00297 -0.00499 0.00117
O5 0.01411 0.01969 0.00642 -0.00262 0.00323 0.00235
Wat 0.02839 0.02288 0.01755 0.00192 -0.00073 -0.00062

loop_
_atom_site_label
_atom_site_type_symbol
_atom_site_fract_x
_atom_site_fract_y
_atom_site_fract_z
_atom_site_U_iso_or_equiv
_atom_site_attached_hydrogens
Si1 Si 0.00000 0.00000 0.00000 0.00659 .
Si2 Si 0.15327 0.21139 0.62286 0.00608 .
Al Al 0.03740 0.09368 0.61540 0.00621 .
Na Na 0.22070 0.03080 0.61760 0.01697 .
O1 O 0.02280 0.06830 0.86540 0.01381 .
O2 O 0.07020 0.18180 0.60940 0.00823 .
O3 O 0.09830 0.03510 0.50050 0.01305 .
O4 O 0.20640 0.15290 0.72550 0.01292 .
O5 O 0.18050 0.22750 0.39000 0.01343 .
Wat O 0.05630 0.18940 0.11090 0.02292 2

loop_
_cod_related_entry_id
_cod_related_entry_database
_cod_related_entry_code
1 AMCSD 0000372
